data_2241303
loop_
_publ_author_name
'Faizi, Md. Serajul Haque'
'Ohui, Kateryna A.'
'Golenya, Irina A.'

_publ_section_title
;
 Crystal structure of
 2-{[(<i>E</i>)-(4-anilinophenyl)iminiumyl]methyl}-5-(diethylamino)phenolate
;
_journal_coeditor_code LH5793
_journal_issue 12
_journal_name_full 'Acta Crystallographica Section E'
_journal_page_first 1433
_journal_page_last 1435
_journal_paper_doi 10.1107/S2056989015019490
_journal_volume 71
_journal_year 2015
_chemical_formula_iupac 'C23 H25 N3 O'
_chemical_formula_moiety 'C23 H25 N3 O'
_chemical_formula_sum 'C23 H25 N3 O'
_chemical_formula_weight 359.46
_chemical_melting_point 270
_chemical_name_common DPIM
_chemical_name_systematic
;
2-{[(<i>E</i>)-(4-Anilinophenyl)iminiumyl]methyl}-5-(diethylamino)phenolate
;
_space_group_IT_number 14
_symmetry_cell_setting monoclinic
_symmetry_space_group_name_Hall '-P 2ybc'
_symmetry_space_group_name_H-M 'P 1 21/c 1'
_atom_sites_solution_hydrogens geom
_atom_sites_solution_primary direct
_atom_sites_solution_secondary difmap
_audit_creation_method SHELXL-97
_cell_angle_alpha 90.00
_cell_angle_beta 104.560(3)
_cell_angle_gamma 90.00
_cell_formula_units_Z 4
_cell_length_a 18.0358(16)
_cell_length_b 11.3851(8)
_cell_length_c 9.4815(9)
_cell_measurement_reflns_used 2553
_cell_measurement_temperature 100(2)
_cell_measurement_theta_max 23.65
_cell_measurement_theta_min 2.65
_cell_volume 1884.4(3)
_computing_cell_refinement
;
SAINT (Bruker, 2003)
;
_computing_data_collection
;
SMART (Bruker, 2003)
;
_computing_data_reduction
;
SAINT (Bruker, 2003)
;
_computing_molecular_graphics
;
DIAMOND (Brandenberg & Putz, 2006) and Mercury (Macrae <i>et al.</i>,
2008)
;
_computing_publication_material
;
SHELXL97 (Sheldrick, 2008) and PLATON (Spek, 2009)
;
_computing_structure_refinement
;
SHELXL97 (Sheldrick, 2008)
;
_computing_structure_solution
;
SIR97 (Altomare <i>et al.</i>, 1999)
;
_diffrn_ambient_temperature 100(2)
_diffrn_measured_fraction_theta_full 0.998
_diffrn_measured_fraction_theta_max 0.998
_diffrn_measurement_device_type 'Bruker SMART APEX CCD'
_diffrn_measurement_method \w-scans
_diffrn_radiation_monochromator graphite
_diffrn_radiation_source 'fine-focus sealed tube'
_diffrn_radiation_type MoK\a
_diffrn_radiation_wavelength 0.71073
_diffrn_reflns_av_R_equivalents 0.0780
_diffrn_reflns_av_sigmaI/netI 0.0719
_diffrn_reflns_limit_h_max 21
_diffrn_reflns_limit_h_min -19
_diffrn_reflns_limit_k_max 13
_diffrn_reflns_limit_k_min -13
_diffrn_reflns_limit_l_max 11
_diffrn_reflns_limit_l_min -11
_diffrn_reflns_number 14768
_diffrn_reflns_theta_full 25.00
_diffrn_reflns_theta_max 25.00
_diffrn_reflns_theta_min 2.85
_exptl_absorpt_coefficient_mu 0.079
_exptl_absorpt_correction_T_max 0.9906
_exptl_absorpt_correction_T_min 0.9844
_exptl_absorpt_correction_type multi-scan
_exptl_absorpt_process_details
;
(SADABS; Sheldrick, 2004)
;
_exptl_crystal_colour 'dark yellow'
_exptl_crystal_density_diffrn 1.267
_exptl_crystal_density_method 'not measured'
_exptl_crystal_description Needle
_exptl_crystal_F_000 768
_exptl_crystal_size_max 0.20
_exptl_crystal_size_mid 0.15
_exptl_crystal_size_min 0.12
_refine_diff_density_max 0.240
_refine_diff_density_min -0.304
_refine_ls_extinction_method none
_refine_ls_goodness_of_fit_ref 1.002
_refine_ls_hydrogen_treatment mixed
_refine_ls_matrix_type full
_refine_ls_number_parameters 254
_refine_ls_number_reflns 3322
_refine_ls_number_restraints 0
_refine_ls_restrained_S_all 1.002
_refine_ls_R_factor_all 0.0993
_refine_ls_R_factor_gt 0.0536
_refine_ls_shift/su_max 0.000
_refine_ls_shift/su_mean 0.000
_refine_ls_structure_factor_coef Fsqd
_refine_ls_weighting_details 'calc w=1/[\s^2^(Fo^2^)+(0.0763P)^2^] where P=(Fo^2^+2Fc^2^)/3'
_refine_ls_weighting_scheme calc
_refine_ls_wR_factor_gt 0.1143
_refine_ls_wR_factor_ref 0.1375
_reflns_number_gt 2186
_reflns_number_total 3322
_reflns_threshold_expression I>2\s(I)'
_cod_data_source_file lh5793sup1.cif
_cod_data_source_block I
_cod_original_sg_symbol_H-M 'P 21/c'
_cod_database_code 2241303
_cod_database_fobs_code 2241303

loop_
_symmetry_equiv_pos_as_xyz
'x, y, z'
'-x, y+1/2, -z+1/2'
'-x, -y, -z'
'x, -y-1/2, z-1/2'

loop_
_atom_site_type_symbol
_atom_site_label
_atom_site_fract_x
_atom_site_fract_y
_atom_site_fract_z
_atom_site_U_iso_or_equiv
_atom_site_adp_type
_atom_site_calc_flag
_atom_site_refinement_flags
_atom_site_occupancy
_atom_site_symmetry_multiplicity
C C1 0.16973(12) 0.14061(19) -0.0731(3) 0.0162(5) Uani d . 1 1
C C2 0.22412(11) 0.10711(19) -0.1497(2) 0.0168(5) Uani d . 1 1
H H2 0.2319 0.0275 -0.1624 0.020 Uiso calc R 1 1
C C3 0.26674(11) 0.18820(19) -0.2072(2) 0.0160(5) Uani d . 1 1
C C4 0.25415(12) 0.31118(19) -0.1877(3) 0.0174(5) Uani d . 1 1
H H4 0.2823 0.3671 -0.2235 0.021 Uiso calc R 1 1
C C5 0.20136(12) 0.34542(19) -0.1173(3) 0.0185(5) Uani d . 1 1
H H5 0.1937 0.4254 -0.1069 0.022 Uiso calc R 1 1
C C6 0.15719(11) 0.26528(18) -0.0586(2) 0.0156(5) Uani d . 1 1
C C7 0.36691(12) 0.2388(2) -0.3332(3) 0.0220(6) Uani d . 1 1
H H7A 0.3355 0.3049 -0.3767 0.026 Uiso calc R 1 1
H H7B 0.3863 0.2018 -0.4089 0.026 Uiso calc R 1 1
C C8 0.43420(13) 0.2845(2) -0.2161(3) 0.0284(6) Uani d . 1 1
H H8A 0.4157 0.3308 -0.1476 0.043 Uiso calc R 1 1
H H8B 0.4661 0.3322 -0.2602 0.043 Uiso calc R 1 1
H H8C 0.4634 0.2195 -0.1666 0.043 Uiso calc R 1 1
C C9 0.33326(15) 0.0308(2) -0.3032(3) 0.0325(7) Uani d . 1 1
H H9A 0.3523 0.0229 -0.3898 0.039 Uiso calc R 1 1
H H9B 0.2852 -0.0117 -0.3203 0.039 Uiso calc R 1 1
C C10 0.39020(15) -0.0248(2) -0.1758(3) 0.0445(8) Uani d . 1 1
H H10A 0.4397 0.0102 -0.1658 0.067 Uiso calc R 1 1
H H10B 0.3932 -0.1076 -0.1927 0.067 Uiso calc R 1 1
H H10C 0.3738 -0.0122 -0.0882 0.067 Uiso calc R 1 1
C C11 0.10234(11) 0.30625(19) 0.0085(2) 0.0175(5) Uani d . 1 1
H H11 0.0970 0.3871 0.0163 0.021 Uiso calc R 1 1
C C12 -0.00088(11) 0.27358(19) 0.1280(2) 0.0159(5) Uani d . 1 1
C C13 -0.00286(12) 0.38568(19) 0.1858(3) 0.0180(6) Uani d . 1 1
H H13 0.0362 0.4388 0.1853 0.022 Uiso calc R 1 1
C C14 -0.06264(11) 0.41801(19) 0.2439(3) 0.0183(6) Uani d . 1 1
H H14 -0.0639 0.4936 0.2805 0.022 Uiso calc R 1 1
C C15 -0.12107(12) 0.33966(19) 0.2488(3) 0.0163(5) Uani d . 1 1
C C16 -0.11642(12) 0.22592(19) 0.1981(3) 0.0202(6) Uani d . 1 1
H H16 -0.1534 0.1710 0.2052 0.024 Uiso calc R 1 1
C C17 -0.05756(12) 0.19375(19) 0.1374(3) 0.0182(5) Uani d . 1 1
H H17 -0.0558 0.1178 0.1024 0.022 Uiso calc R 1 1
C C18 -0.25825(12) 0.36660(18) 0.2449(3) 0.0167(5) Uani d . 1 1
C C19 -0.30949(12) 0.41195(19) 0.3197(3) 0.0201(6) Uani d . 1 1
H H19 -0.2908 0.4431 0.4126 0.024 Uiso calc R 1 1
C C20 -0.38707(12) 0.41113(19) 0.2581(3) 0.0231(6) Uani d . 1 1
H H20 -0.4201 0.4423 0.3095 0.028 Uiso calc R 1 1
C C21 -0.41679(13) 0.3645(2) 0.1205(3) 0.0251(6) Uani d . 1 1
H H21 -0.4693 0.3646 0.0789 0.030 Uiso calc R 1 1
C C22 -0.36671(13) 0.31798(19) 0.0465(3) 0.0241(6) Uani d . 1 1
H H22 -0.3860 0.2859 -0.0457 0.029 Uiso calc R 1 1
C C23 -0.28811(12) 0.31815(19) 0.1069(3) 0.0204(6) Uani d . 1 1
H H23 -0.2554 0.2860 0.0555 0.025 Uiso calc R 1 1
N N1 0.31894(10) 0.15485(16) -0.2813(2) 0.0205(5) Uani d . 1 1
N N2 0.05736(10) 0.23777(17) 0.0618(2) 0.0170(5) Uani d . 1 1
N N3 -0.18057(10) 0.37535(18) 0.3112(2) 0.0199(5) Uani d . 1 1
O O1 0.13165(8) 0.06417(12) -0.01909(17) 0.0187(4) Uani d . 1 1
H H2N 0.0678(14) 0.161(2) 0.050(3) 0.038(8) Uiso d . 1 1
H H3H -0.1685(13) 0.430(2) 0.374(3) 0.024(7) Uiso d . 1 1

loop_
_atom_site_aniso_label
_atom_site_aniso_U_11
_atom_site_aniso_U_22
_atom_site_aniso_U_33
_atom_site_aniso_U_12
_atom_site_aniso_U_13
_atom_site_aniso_U_23
C1 0.0140(11) 0.0188(12) 0.0139(14) -0.0018(10) -0.0001(10) 0.0019(10)
C2 0.0178(12) 0.0127(12) 0.0190(15) 0.0013(9) 0.0028(11) -0.0016(10)
C3 0.0122(11) 0.0231(13) 0.0108(13) 0.0026(10) -0.0006(10) -0.0003(10)
C4 0.0147(12) 0.0174(12) 0.0191(14) -0.0012(10) 0.0026(11) 0.0042(10)
C5 0.0168(12) 0.0165(12) 0.0204(15) 0.0024(10) 0.0012(11) 0.0018(10)
C6 0.0119(11) 0.0172(12) 0.0161(14) 0.0006(10) 0.0008(10) 0.0015(10)
C7 0.0190(12) 0.0279(14) 0.0209(15) 0.0008(11) 0.0086(11) 0.0013(11)
C8 0.0212(13) 0.0314(15) 0.0331(17) -0.0008(11) 0.0074(12) 0.0004(12)
C9 0.0409(15) 0.0240(14) 0.0423(19) 0.0041(12) 0.0286(14) -0.0026(13)
C10 0.0403(16) 0.0339(16) 0.069(2) 0.0145(13) 0.0320(17) 0.0186(16)
C11 0.0166(12) 0.0146(12) 0.0191(15) -0.0008(10) 0.0004(11) 0.0022(10)
C12 0.0134(11) 0.0201(13) 0.0138(14) 0.0018(10) 0.0024(10) 0.0015(10)
C13 0.0139(12) 0.0185(13) 0.0200(15) -0.0027(10) 0.0015(11) 0.0003(10)
C14 0.0166(12) 0.0172(12) 0.0200(15) 0.0010(10) 0.0026(11) -0.0029(10)
C15 0.0144(11) 0.0195(13) 0.0142(14) 0.0019(10) 0.0021(10) 0.0000(10)
C16 0.0164(12) 0.0177(13) 0.0264(16) -0.0027(10) 0.0054(11) 0.0016(11)
C17 0.0173(12) 0.0152(12) 0.0206(15) 0.0005(10) 0.0021(11) -0.0027(10)
C18 0.0161(12) 0.0121(11) 0.0222(15) 0.0000(10) 0.0054(11) 0.0052(10)
C19 0.0207(12) 0.0173(13) 0.0232(15) -0.0022(10) 0.0073(11) -0.0002(11)
C20 0.0174(13) 0.0212(13) 0.0336(18) 0.0009(10) 0.0120(12) 0.0020(12)
C21 0.0134(12) 0.0228(13) 0.0367(18) -0.0020(10) 0.0019(12) 0.0015(12)
C22 0.0227(13) 0.0225(13) 0.0238(16) -0.0027(11) -0.0003(12) -0.0014(11)
C23 0.0198(12) 0.0176(13) 0.0246(16) 0.0018(10) 0.0069(11) 0.0012(11)
N1 0.0204(10) 0.0201(11) 0.0232(13) 0.0025(9) 0.0095(9) 0.0008(9)
N2 0.0165(10) 0.0148(11) 0.0202(13) 0.0016(9) 0.0056(9) 0.0002(9)
N3 0.0138(10) 0.0225(12) 0.0238(13) -0.0010(9) 0.0052(9) -0.0077(10)
O1 0.0161(8) 0.0164(8) 0.0241(10) -0.0014(7) 0.0064(7) 0.0021(7)

loop_
_atom_type_symbol
_atom_type_description
_atom_type_scat_dispersion_real
_atom_type_scat_dispersion_imag
_atom_type_scat_source
C C 0.0033 0.0016 'International Tables Vol C Tables 4.2.6.8 and 6.1.1.4'
H H 0.0000 0.0000 'International Tables Vol C Tables 4.2.6.8 and 6.1.1.4'
N N 0.0061 0.0033 'International Tables Vol C Tables 4.2.6.8 and 6.1.1.4'
O O 0.0106 0.0060 'International Tables Vol C Tables 4.2.6.8 and 6.1.1.4'

loop_
_geom_angle_atom_site_label_1
_geom_angle_atom_site_label_2
_geom_angle_atom_site_label_3
_geom_angle
O1 C1 C2 122.0(2)
O1 C1 C6 120.73(19)
C2 C1 C6 117.29(19)
C3 C2 C1 123.0(2)
C3 C2 H2 118.5
C1 C2 H2 118.5
N1 C3 C2 122.4(2)
N1 C3 C4 119.32(19)
C2 C3 C4 118.23(19)
C5 C4 C3 119.9(2)
C5 C4 H4 120.0
C3 C4 H4 120.0
C4 C5 C6 123.0(2)
C4 C5 H5 118.5
C6 C5 H5 118.5
C11 C6 C5 120.1(2)
C11 C6 C1 121.3(2)
C5 C6 C1 118.54(19)
N1 C7 C8 114.40(19)
N1 C7 H7A 108.7
C8 C7 H7A 108.7
N1 C7 H7B 108.7
C8 C7 H7B 108.7
H7A C7 H7B 107.6
C7 C8 H8A 109.5
C7 C8 H8B 109.5
H8A C8 H8B 109.5
C7 C8 H8C 109.5
H8A C8 H8C 109.5
H8B C8 H8C 109.5
N1 C9 C10 113.6(2)
N1 C9 H9A 108.9
C10 C9 H9A 108.9
N1 C9 H9B 108.9
C10 C9 H9B 108.9
H9A C9 H9B 107.7
C9 C10 H10A 109.5
C9 C10 H10B 109.5
H10A C10 H10B 109.5
C9 C10 H10C 109.5
H10A C10 H10C 109.5
H10B C10 H10C 109.5
N2 C11 C6 123.9(2)
N2 C11 H11 118.0
C6 C11 H11 118.0
C17 C12 C13 118.9(2)
C17 C12 N2 118.80(19)
C13 C12 N2 122.34(19)
C14 C13 C12 120.1(2)
C14 C13 H13 119.9
C12 C13 H13 119.9
C13 C14 C15 121.2(2)
C13 C14 H14 119.4
C15 C14 H14 119.4
C14 C15 C16 118.27(19)
C14 C15 N3 119.5(2)
C16 C15 N3 122.1(2)
C17 C16 C15 120.8(2)
C17 C16 H16 119.6
C15 C16 H16 119.6
C16 C17 C12 120.7(2)
C16 C17 H17 119.7
C12 C17 H17 119.7
N3 C18 C23 124.1(2)
N3 C18 C19 117.7(2)
C23 C18 C19 118.2(2)
C20 C19 C18 120.9(2)
C20 C19 H19 119.5
C18 C19 H19 119.5
C19 C20 C21 121.0(2)
C19 C20 H20 119.5
C21 C20 H20 119.5
C22 C21 C20 118.5(2)
C22 C21 H21 120.7
C20 C21 H21 120.7
C21 C22 C23 121.3(2)
C21 C22 H22 119.3
C23 C22 H22 119.3
C22 C23 C18 120.0(2)
C22 C23 H23 120.0
C18 C23 H23 120.0
C3 N1 C7 122.52(19)
C3 N1 C9 120.85(19)
C7 N1 C9 116.48(18)
C11 N2 C12 126.83(19)
C11 N2 H2N 110.9(15)
C12 N2 H2N 122.3(16)
C18 N3 C15 125.3(2)
C18 N3 H3H 114.8(15)
C15 N3 H3H 114.7(16)

loop_
_geom_bond_atom_site_label_1
_geom_bond_atom_site_label_2
_geom_bond_distance
C1 O1 1.292(2)
C1 C2 1.412(3)
C1 C6 1.449(3)
C2 C3 1.397(3)
C2 H2 0.9300
C3 N1 1.363(3)
C3 C4 1.438(3)
C4 C5 1.351(3)
C4 H4 0.9300
C5 C6 1.414(3)
C5 H5 0.9300
C6 C11 1.385(3)
C7 N1 1.455(3)
C7 C8 1.516(3)
C7 H7A 0.9700
C7 H7B 0.9700
C8 H8A 0.9600
C8 H8B 0.9600
C8 H8C 0.9600
C9 N1 1.460(3)
C9 C10 1.513(4)
C9 H9A 0.9700
C9 H9B 0.9700
C10 H10A 0.9600
C10 H10B 0.9600
C10 H10C 0.9600
C11 N2 1.314(3)
C11 H11 0.9300
C12 C17 1.387(3)
C12 C13 1.393(3)
C12 N2 1.413(3)
C13 C14 1.378(3)
C13 H13 0.9300
C14 C15 1.390(3)
C14 H14 0.9300
C15 C16 1.391(3)
C15 N3 1.409(3)
C16 C17 1.378(3)
C16 H16 0.9300
C17 H17 0.9300
C18 N3 1.388(3)
C18 C23 1.397(3)
C18 C19 1.398(3)
C19 C20 1.374(3)
C19 H19 0.9300
C20 C21 1.385(3)
C20 H20 0.9300
C21 C22 1.381(3)
C21 H21 0.9300
C22 C23 1.389(3)
C22 H22 0.9300
C23 H23 0.9300
N2 H2N 0.90(2)
N3 H3H 0.85(2)

loop_
_geom_hbond_atom_site_label_D
_geom_hbond_atom_site_label_H
_geom_hbond_atom_site_label_A
_geom_hbond_site_symmetry_A
_geom_hbond_distance_DH
_geom_hbond_distance_HA
_geom_hbond_distance_DA
_geom_hbond_angle_DHA
N2 H2N O1 . 0.90(2) 1.83(2) 2.609(2) 143(2)
N3 H3H O1 2 0.85(2) 2.05(2) 2.900(3) 175(2)
C7 H7A Cg 4_565 0.97 2.87 3.465(3) 121

loop_
_geom_torsion_atom_site_label_1
_geom_torsion_atom_site_label_2
_geom_torsion_atom_site_label_3
_geom_torsion_atom_site_label_4
_geom_torsion
O1 C1 C2 C3 -179.1(2)
C6 C1 C2 C3 1.7(3)
C1 C2 C3 N1 -179.8(2)
C1 C2 C3 C4 -0.3(3)
N1 C3 C4 C5 178.5(2)
C2 C3 C4 C5 -1.0(3)
C3 C4 C5 C6 0.8(3)
C4 C5 C6 C11 -178.0(2)
C4 C5 C6 C1 0.8(3)
O1 C1 C6 C11 -2.4(3)
C2 C1 C6 C11 176.8(2)
O1 C1 C6 C5 178.8(2)
C2 C1 C6 C5 -2.0(3)
C5 C6 C11 N2 177.8(2)
C1 C6 C11 N2 -0.9(3)
C17 C12 C13 C14 -3.6(3)
N2 C12 C13 C14 177.3(2)
C12 C13 C14 C15 1.3(3)
C13 C14 C15 C16 2.2(3)
C13 C14 C15 N3 179.0(2)
C14 C15 C16 C17 -3.4(3)
N3 C15 C16 C17 179.9(2)
C15 C16 C17 C12 1.2(4)
C13 C12 C17 C16 2.3(3)
N2 C12 C17 C16 -178.5(2)
N3 C18 C19 C20 177.1(2)
C23 C18 C19 C20 -1.3(3)
C18 C19 C20 C21 0.5(3)
C19 C20 C21 C22 0.4(3)
C20 C21 C22 C23 -0.5(3)
C21 C22 C23 C18 -0.4(3)
N3 C18 C23 C22 -177.1(2)
C19 C18 C23 C22 1.2(3)
C2 C3 N1 C7 -175.9(2)
C4 C3 N1 C7 4.5(3)
C2 C3 N1 C9 -0.5(3)
C4 C3 N1 C9 180.0(2)
C8 C7 N1 C3 77.6(3)
C8 C7 N1 C9 -98.1(2)
C10 C9 N1 C3 -84.0(3)
C10 C9 N1 C7 91.7(3)
C6 C11 N2 C12 -178.3(2)
C17 C12 N2 C11 160.3(2)
C13 C12 N2 C11 -20.5(3)
C23 C18 N3 C15 1.5(3)
C19 C18 N3 C15 -176.8(2)
C14 C15 N3 C18 127.6(2)
C16 C15 N3 C18 -55.7(3)
